data_4123283
loop_
_publ_author_name
'Renata, Hans'
'Zhou, Qianghui'
'D\"unstl, Georg'
'Felding, Jakob'
'Merchant, Rohan R.'
'Yeh, Chien-Hung'
'Baran, Phil S.'

_publ_section_title
;
 Development of a concise synthesis of ouabagenin and hydroxylated
 corticosteroid analogues.
;
_journal_issue 3
_journal_name_full 'Journal of the American Chemical Society'
_journal_page_first 1330
_journal_page_last 1340
_journal_paper_doi 10.1021/ja512022r
_journal_volume 137
_journal_year 2015
_chemical_absolute_configuration ad
_chemical_formula_sum 'C22 H27 Cl F O5'
_chemical_formula_weight 425.88
_chemical_name_systematic
; 
 ? 
;
_space_group_crystal_system orthorhombic
_space_group_IT_number 19
_space_group_name_Hall 'P 2ac 2ab'
_space_group_name_H-M_alt 'P 21 21 21'
_symmetry_space_group_name_Hall 'P 2ac 2ab'
_symmetry_space_group_name_H-M 'P 21 21 21'
_atom_sites_solution_hydrogens geom
_audit_creation_method SHELXL-2013
_cell_angle_alpha 90
_cell_angle_beta 90
_cell_angle_gamma 90
_cell_formula_units_Z 4
_cell_length_a 7.8008(6)
_cell_length_b 11.8602(8)
_cell_length_c 21.0411(12)
_cell_measurement_reflns_used 9996
_cell_measurement_temperature 100(2)
_cell_measurement_theta_max 28.30
_cell_measurement_theta_min 2.78
_cell_volume 1946.7(2)
_computing_cell_refinement 'Bruker SAINT'
_computing_data_collection 'Bruker APEX2'
_computing_data_reduction 'Bruker SAINT'
_computing_molecular_graphics 'Bruker SHELXTL'
_computing_publication_material 'Bruker SHELXTL'
_computing_structure_refinement 'SHELXL-2013 (Sheldrick, 2013)'
_computing_structure_solution 'SHELXS-97 (Sheldrick 2008)'
_diffrn_ambient_temperature 100(2)
_diffrn_measured_fraction_theta_full 0.998
_diffrn_measured_fraction_theta_max 0.996
_diffrn_measurement_device_type 'Bruker APEX-II CCD'
_diffrn_measurement_method '\f and \w scans'
_diffrn_radiation_type MoK\a
_diffrn_radiation_wavelength 0.71073
_diffrn_reflns_av_R_equivalents 0.1254
_diffrn_reflns_av_unetI/netI 0.0383
_diffrn_reflns_Laue_measured_fraction_full 0.998
_diffrn_reflns_Laue_measured_fraction_max 0.996
_diffrn_reflns_limit_h_max 10
_diffrn_reflns_limit_h_min -10
_diffrn_reflns_limit_k_max 15
_diffrn_reflns_limit_k_min -15
_diffrn_reflns_limit_l_max 27
_diffrn_reflns_limit_l_min -28
_diffrn_reflns_number 55228
_diffrn_reflns_point_group_measured_fraction_full 0.999
_diffrn_reflns_point_group_measured_fraction_max 0.997
_diffrn_reflns_theta_full 25.000
_diffrn_reflns_theta_max 28.302
_diffrn_reflns_theta_min 1.971
_exptl_absorpt_coefficient_mu 0.239
_exptl_absorpt_correction_type multi-scan
_exptl_absorpt_process_details SADABS
_exptl_crystal_density_diffrn 1.453
_exptl_crystal_description blade
_exptl_crystal_F_000 900
_exptl_crystal_size_max 0.350
_exptl_crystal_size_mid 0.300
_exptl_crystal_size_min 0.250
_refine_diff_density_max 0.582
_refine_diff_density_min -0.489
_refine_diff_density_rms 0.080
_refine_ls_abs_structure_details
; 
 Flack x determined using 1961 quotients [(I+)-(I-)]/[(I+)+(I-)] 
 (Parsons and Flack (2004), Acta Cryst. A60, s61). 
;
_refine_ls_abs_structure_Flack 0.00(3)
_refine_ls_extinction_method none
_refine_ls_goodness_of_fit_ref 1.084
_refine_ls_hydrogen_treatment constr
_refine_ls_matrix_type full
_refine_ls_number_parameters 263
_refine_ls_number_reflns 4824
_refine_ls_number_restraints 0
_refine_ls_restrained_S_all 1.084
_refine_ls_R_factor_all 0.0474
_refine_ls_R_factor_gt 0.0457
_refine_ls_shift/su_max 0.005
_refine_ls_shift/su_mean 0.001
_refine_ls_structure_factor_coef Fsqd
_refine_ls_weighting_details 'w=1/[\s^2^(Fo^2^)+(0.0780P)^2^+0.9500P] where P=(Fo^2^+2Fc^2^)/3'
_refine_ls_weighting_scheme calc
_refine_ls_wR_factor_gt 0.1258
_refine_ls_wR_factor_ref 0.1276
_reflns_Friedel_coverage 0.755
_reflns_Friedel_fraction_full 0.999
_reflns_Friedel_fraction_max 0.998
_reflns_number_gt 4645
_reflns_number_total 4824
_reflns_threshold_expression 'I > 2\s(I)'
_cod_data_source_file ja512022r_si_005.cif
_cod_data_source_block baran422
_cod_depositor_comments 'Adding full bibliography for 4123278--4123285.cif.'
_cod_database_code 4123283
_shelx_space_group_comment
; 
The symmetry employed for this shelxl refinement is uniquely defined 
by the following loop, which should always be used as a source of 
symmetry information in preference to the above space-group names. 
They are only intended as comments. 
;
_shelx_estimated_absorpt_t_min 0.921
_shelx_estimated_absorpt_t_max 0.943
_shelxl_version_number 2013-3

loop_
_space_group_symop_operation_xyz
'x, y, z'
'x+1/2, -y+1/2, -z'
'-x, y+1/2, -z+1/2'
'-x+1/2, -y, z+1/2'

loop_
_atom_site_label
_atom_site_type_symbol
_atom_site_fract_x
_atom_site_fract_y
_atom_site_fract_z
_atom_site_U_iso_or_equiv
_atom_site_adp_type
_atom_site_occupancy
_atom_site_site_symmetry_order
_atom_site_calc_flag
_atom_site_refinement_flags_posn
_atom_site_refinement_flags_adp
Cl1 Cl 1.16921(10) 0.48422(7) 0.59421(3) 0.02388(18) Uani 1 1 d . .
F1 F 0.4414(3) 0.86798(18) 0.26901(10) 0.0327(5) Uani 1 1 d . .
O1 O 0.6820(3) 0.76159(17) 0.03056(9) 0.0220(5) Uani 1 1 d . .
O2 O 0.8052(3) 0.5307(2) 0.58084(10) 0.0269(5) Uani 1 1 d . .
O3 O 0.8011(3) 0.39839(15) 0.43441(9) 0.0157(4) Uani 1 1 d . .
O4 O 0.9387(3) 0.79527(16) 0.35466(9) 0.0149(4) Uani 1 1 d . .
O5 O 1.0061(3) 0.87418(18) 0.25523(10) 0.0177(4) Uani 1 1 d . .
C1 C 1.0500(4) 0.4674(3) 0.52288(12) 0.0191(6) Uani 1 1 d . .
H26 H 1.1033 0.5134 0.4890 0.023 Uiso 1 1 calc R U
H27 H 1.0550 0.3875 0.5095 0.023 Uiso 1 1 calc R U
C2 C 0.8632(4) 0.5023(2) 0.53043(12) 0.0159(5) Uani 1 1 d . .
C3 C 0.7542(4) 0.4973(2) 0.46931(12) 0.0136(5) Uani 1 1 d . .
C4 C 0.7810(3) 0.6009(2) 0.42479(12) 0.0123(5) Uani 1 1 d . .
C5 C 0.6238(3) 0.5865(2) 0.38062(12) 0.0121(5) Uani 1 1 d . .
H9 H 0.6421 0.5147 0.3566 0.015 Uiso 1 1 calc R U
C6 C 0.6104(3) 0.6803(2) 0.33084(12) 0.0125(5) Uani 1 1 d . .
H10 H 0.6118 0.7552 0.3527 0.015 Uiso 1 1 calc R U
C7 C 0.7692(3) 0.6704(2) 0.28784(12) 0.0121(5) Uani 1 1 d . .
H4 H 0.7699 0.5908 0.2722 0.015 Uiso 1 1 calc R U
C8 C 0.7709(3) 0.7455(2) 0.22714(12) 0.0128(5) Uani 1 1 d . .
C9 C 0.8924(4) 0.6900(2) 0.17888(13) 0.0159(5) Uani 1 1 d . .
H12 H 1.0107 0.6930 0.1958 0.019 Uiso 1 1 calc R U
H11 H 0.8605 0.6096 0.1743 0.019 Uiso 1 1 calc R U
C10 C 0.8897(4) 0.7453(3) 0.11341(13) 0.0182(6) Uani 1 1 d . .
H14 H 0.9420 0.8211 0.1163 0.022 Uiso 1 1 calc R U
H13 H 0.9593 0.6997 0.0836 0.022 Uiso 1 1 calc R U
C11 C 0.7110(4) 0.7557(2) 0.08807(13) 0.0174(5) Uani 1 1 d . .
C12 C 0.7710(4) 0.7079(2) 0.46635(12) 0.0158(5) Uani 1 1 d . .
H1 H 0.8784 0.7168 0.4900 0.024 Uiso 1 1 calc R U
H3 H 0.6754 0.7009 0.4963 0.024 Uiso 1 1 calc R U
H2 H 0.7530 0.7739 0.4392 0.024 Uiso 1 1 calc R U
C13 C 0.9430(3) 0.5993(2) 0.38315(12) 0.0136(5) Uani 1 1 d . .
H24 H 1.0438 0.6170 0.4099 0.016 Uiso 1 1 calc R U
H25 H 0.9590 0.5224 0.3657 0.016 Uiso 1 1 calc R U
C14 C 0.9345(3) 0.6837(2) 0.32795(12) 0.0124(5) Uani 1 1 d . .
H23 H 1.0367 0.6730 0.2999 0.015 Uiso 1 1 calc R U
C15 C 1.0387(4) 0.8741(2) 0.32149(13) 0.0166(5) Uani 1 1 d . .
H22 H 1.1614 0.8572 0.3288 0.020 Uiso 1 1 calc R U
H21 H 1.0155 0.9503 0.3386 0.020 Uiso 1 1 calc R U
C16 C 0.8282(4) 0.8689(2) 0.24060(12) 0.0154(5) Uani 1 1 d . .
H20 H 0.8043 0.9161 0.2028 0.018 Uiso 1 1 calc R U
H19 H 0.7612 0.8994 0.2767 0.018 Uiso 1 1 calc R U
C17 C 0.4752(4) 0.5645(2) 0.42694(13) 0.0157(5) Uani 1 1 d . .
H8 H 0.3848 0.5183 0.4066 0.019 Uiso 1 1 calc R U
H7 H 0.4241 0.6362 0.4417 0.019 Uiso 1 1 calc R U
C18 C 0.5597(4) 0.4998(2) 0.48295(12) 0.0168(5) Uani 1 1 d . .
H6 H 0.5365 0.5388 0.5237 0.020 Uiso 1 1 calc R U
H5 H 0.5136 0.4221 0.4856 0.020 Uiso 1 1 calc R U
C19 C 0.4462(4) 0.6701(2) 0.29143(13) 0.0173(5) Uani 1 1 d . .
H17 H 0.4416 0.5947 0.2713 0.021 Uiso 1 1 calc R U
H18 H 0.3452 0.6777 0.3196 0.021 Uiso 1 1 calc R U
C20 C 0.4400(4) 0.7608(3) 0.24022(14) 0.0188(5) Uani 1 1 d . .
H16 H 0.3330 0.7519 0.2145 0.023 Uiso 1 1 calc R U
C21 C 0.5943(4) 0.7544(2) 0.19712(13) 0.0150(5) Uani 1 1 d . .
C22 C 0.5709(4) 0.7609(2) 0.13405(13) 0.0180(5) Uani 1 1 d . .
H15 H 0.4573 0.7693 0.1185 0.022 Uiso 1 1 calc R U

loop_
_atom_site_aniso_label
_atom_site_aniso_U_11
_atom_site_aniso_U_22
_atom_site_aniso_U_33
_atom_site_aniso_U_23
_atom_site_aniso_U_13
_atom_site_aniso_U_12
Cl1 0.0249(4) 0.0270(4) 0.0198(3) -0.0002(3) -0.0069(3) -0.0058(3)
F1 0.0331(11) 0.0285(10) 0.0365(10) 0.0016(8) 0.0059(9) 0.0061(9)
O1 0.0363(13) 0.0150(9) 0.0147(9) -0.0008(7) -0.0034(9) 0.0023(9)
O2 0.0274(12) 0.0392(13) 0.0141(9) -0.0060(8) 0.0012(8) 0.0070(10)
O3 0.0229(10) 0.0118(8) 0.0123(8) -0.0011(6) 0.0014(8) 0.0006(8)
O4 0.0171(10) 0.0121(9) 0.0155(8) -0.0014(7) 0.0024(7) -0.0053(7)
O5 0.0164(10) 0.0199(10) 0.0166(9) 0.0003(7) 0.0013(7) -0.0061(8)
C1 0.0168(13) 0.0284(14) 0.0121(11) -0.0005(10) -0.0029(10) -0.0020(11)
C2 0.0194(13) 0.0144(12) 0.0139(11) 0.0002(9) 0.0004(9) -0.0015(10)
C3 0.0163(12) 0.0124(11) 0.0120(10) -0.0003(9) 0.0014(9) 0.0001(10)
C4 0.0126(11) 0.0118(10) 0.0126(10) -0.0001(8) 0.0009(9) 0.0003(9)
C5 0.0108(11) 0.0121(11) 0.0135(11) -0.0003(9) 0.0016(9) -0.0011(9)
C6 0.0103(11) 0.0113(11) 0.0159(11) 0.0000(9) 0.0010(9) -0.0009(9)
C7 0.0121(11) 0.0106(10) 0.0136(10) 0.0000(8) 0.0005(9) -0.0007(9)
C8 0.0132(12) 0.0110(10) 0.0143(10) -0.0008(9) 0.0007(9) -0.0018(9)
C9 0.0161(12) 0.0170(12) 0.0146(11) -0.0011(9) 0.0006(9) 0.0007(10)
C10 0.0211(14) 0.0198(13) 0.0138(12) -0.0011(10) 0.0035(10) -0.0020(11)
C11 0.0274(14) 0.0086(10) 0.0163(11) -0.0013(9) -0.0004(11) -0.0004(11)
C12 0.0178(13) 0.0140(11) 0.0156(11) -0.0033(9) 0.0023(10) -0.0009(10)
C13 0.0126(12) 0.0135(11) 0.0148(11) 0.0023(9) 0.0023(9) 0.0016(9)
C14 0.0118(11) 0.0109(11) 0.0146(11) 0.0004(9) 0.0012(9) -0.0002(9)
C15 0.0185(13) 0.0156(12) 0.0157(11) 0.0012(9) 0.0017(10) -0.0059(11)
C16 0.0173(13) 0.0123(11) 0.0165(11) 0.0017(9) -0.0006(10) -0.0021(10)
C17 0.0143(12) 0.0163(12) 0.0166(11) 0.0001(10) 0.0039(10) -0.0024(10)
C18 0.0166(12) 0.0186(13) 0.0153(11) 0.0007(10) 0.0031(10) -0.0035(11)
C19 0.0121(12) 0.0190(13) 0.0207(12) 0.0040(10) -0.0010(10) -0.0020(10)
C20 0.0129(12) 0.0212(13) 0.0225(13) 0.0034(11) -0.0007(10) 0.0005(11)
C21 0.0152(12) 0.0107(11) 0.0189(12) -0.0001(9) -0.0011(10) -0.0010(10)
C22 0.0187(14) 0.0164(12) 0.0190(12) 0.0010(10) -0.0045(10) -0.0021(11)

loop_
_atom_type_symbol
_atom_type_description
_atom_type_scat_dispersion_real
_atom_type_scat_dispersion_imag
_atom_type_scat_source
C C 0.0033 0.0016 'International Tables Vol C Tables 4.2.6.8 and 6.1.1.4'
H H 0.0000 0.0000 'International Tables Vol C Tables 4.2.6.8 and 6.1.1.4'
O O 0.0106 0.0060 'International Tables Vol C Tables 4.2.6.8 and 6.1.1.4'
F F 0.0171 0.0103 'International Tables Vol C Tables 4.2.6.8 and 6.1.1.4'
Cl Cl 0.1484 0.1585 'International Tables Vol C Tables 4.2.6.8 and 6.1.1.4'

loop_
_geom_angle_atom_site_label_1
_geom_angle_atom_site_label_2
_geom_angle_atom_site_label_3
_geom_angle
C15 O4 C14 115.5(2)
C15 O5 C16 112.8(2)
C2 C1 Cl1 112.46(19)
O2 C2 C1 121.9(3)
O2 C2 C3 122.6(3)
C1 C2 C3 115.5(2)
O3 C3 C2 108.6(2)
O3 C3 C18 111.2(2)
C2 C3 C18 112.7(2)
O3 C3 C4 107.67(19)
C2 C3 C4 113.3(2)
C18 C3 C4 103.2(2)
C13 C4 C12 112.0(2)
C13 C4 C5 107.9(2)
C12 C4 C5 113.0(2)
C13 C4 C3 116.3(2)
C12 C4 C3 107.52(19)
C5 C4 C3 99.6(2)
C6 C5 C17 120.4(2)
C6 C5 C4 112.6(2)
C17 C5 C4 103.6(2)
C19 C6 C5 111.7(2)
C19 C6 C7 110.4(2)
C5 C6 C7 107.0(2)
C6 C7 C14 110.0(2)
C6 C7 C8 116.5(2)
C14 C7 C8 112.4(2)
C21 C8 C9 108.3(2)
C21 C8 C16 105.7(2)
C9 C8 C16 110.2(2)
C21 C8 C7 111.9(2)
C9 C8 C7 107.6(2)
C16 C8 C7 113.0(2)
C10 C9 C8 113.8(2)
C11 C10 C9 111.7(2)
O1 C11 C22 120.7(3)
O1 C11 C10 121.7(3)
C22 C11 C10 117.6(2)
C14 C13 C4 112.8(2)
O4 C14 C13 107.7(2)
O4 C14 C7 109.0(2)
C13 C14 C7 112.4(2)
O4 C15 O5 112.9(2)
O5 C16 C8 111.1(2)
C5 C17 C18 104.2(2)
C3 C18 C17 106.6(2)
C20 C19 C6 110.7(2)
F1 C20 C21 107.3(2)
F1 C20 C19 109.4(2)
C21 C20 C19 111.4(2)
C22 C21 C20 118.9(3)
C22 C21 C8 122.6(3)
C20 C21 C8 118.5(2)
C21 C22 C11 123.4(3)

loop_
_geom_bond_atom_site_label_1
_geom_bond_atom_site_label_2
_geom_bond_distance
Cl1 C1 1.777(3)
F1 C20 1.408(4)
O1 C11 1.233(3)
O2 C2 1.201(3)
O3 C3 1.431(3)
O4 C15 1.404(3)
O4 C14 1.438(3)
O5 C15 1.417(3)
O5 C16 1.423(3)
C1 C2 1.523(4)
C2 C3 1.543(4)
C3 C18 1.545(4)
C3 C4 1.559(4)
C4 C13 1.538(4)
C4 C12 1.543(3)
C4 C5 1.548(4)
C5 C6 1.532(3)
C5 C17 1.537(4)
C6 C19 1.530(4)
C6 C7 1.539(4)
C7 C14 1.550(4)
C7 C8 1.557(3)
C8 C21 1.520(4)
C8 C9 1.537(4)
C8 C16 1.556(3)
C9 C10 1.526(4)
C10 C11 1.497(4)
C11 C22 1.461(4)
C13 C14 1.535(3)
C17 C18 1.553(4)
C19 C20 1.523(4)
C20 C21 1.509(4)
C21 C22 1.342(4)
